data_1529544
loop_
_publ_author_name
'Aleksandrov, V.B.'

_publ_section_title
;
 The crystal structure of Fersmite
;
_journal_name_full 'Doklady Akademii Nauk SSSR'
_journal_page_first 669
_journal_page_last 679
_journal_volume 132
_journal_year 1960
_chemical_formula_sum 'Ca0.8667 La0.1333 Nb1.814 O6 Ti0.186'
_chemical_name_systematic '(Ca.8667 La.1333) (Nb.907 Ti.093)2 O6'
_space_group_IT_number 60
_symmetry_space_group_name_Hall '-P 2n 2c'
_symmetry_space_group_name_H-M 'P c a n'
_cell_angle_alpha 90
_cell_angle_beta 90
_cell_angle_gamma 90
_cell_formula_units_Z 4
_cell_length_a 5.718
_cell_length_b 14.91
_cell_length_c 5.221
_cell_volume 445.118
_citation_journal_id_ASTM DANKAS
_cod_data_source_file Aleksandrov_DANKAS_1960_1989.cif
_cod_data_source_block Ca0.8667La0.1333Nb1.814O6Ti0.186
_cod_original_cell_volume 445.1183
_cod_original_sg_symbol_Hall '-P 2n 2ab (y,-x,z)'
_cod_database_code 1529544

loop_
_symmetry_equiv_pos_as_xyz
x,y,z
-x+1/2,-y+1/2,z+1/2
-x+1/2,y+1/2,-z
x,-y,-z+1/2
-x,-y,-z
x-1/2,y-1/2,-z-1/2
x-1/2,-y-1/2,z
-x,y,z-1/2

loop_
_atom_site_label
_atom_site_type_symbol
_atom_site_fract_x
_atom_site_fract_y
_atom_site_fract_z
_atom_site_occupancy
_atom_site_U_iso_or_equiv
La1 La+3 0.225 0 0.25 0.1333 0.0
Nb1 Nb+5 0.314 0.165 0.696 0.907 0.0
Ti1 Ti+4 0.314 0.165 0.696 0.093 0.0
O2 O-2 0.438 0.098 0.99 1 0.0
Ca1 Ca+2 0.225 0 0.25 0.8667 0.0
O3 O-2 0.36 0.242 0.374 1 0.0
O1 O-2 0.097 0.093 0.596 1 0.0
